data_7252070
loop_
_publ_author_name
'Cheng, Juan'
'Wang, Yingjie'
'Zhong, Qinglan'
'Zhou, Ziyu'
'Zeng, Hongmei'
'Zou, Guohong'
'Lin, Zhien'

_publ_section_title
;
 Second-harmonic generation responses in low-dimensional metal bromides
 functionalized with l-arginine
;
_journal_issue 19
_journal_name_full CrystEngComm
_journal_page_first 3041
_journal_page_last 3045
_journal_paper_doi 10.1039/D6CE00227G
_journal_volume 28
_journal_year 2026
_chemical_absolute_configuration ad
_chemical_formula_moiety 'C12 H28 Br4 Cd2 N8 O4'
_chemical_formula_sum 'C12 H28 Br4 Cd2 N8 O4'
_chemical_formula_weight 892.86
_space_group_crystal_system monoclinic
_space_group_IT_number 4
_space_group_name_Hall 'P 2yb'
_space_group_name_H-M_alt 'P 1 21 1'
_atom_sites_solution_hydrogens geom
_atom_sites_solution_primary direct
_audit_creation_date 2026-01-14
_audit_creation_method
;
Olex2 1.2
(compiled 2018.05.29 svn.r3508 for OlexSys, GUI svn.r5506)
;
_audit_update_record
;
2026-03-12 deposited with the CCDC.	2026-04-23 downloaded from the CCDC.
;
_cell_angle_alpha 90
_cell_angle_beta 97.153(4)
_cell_angle_gamma 90
_cell_formula_units_Z 2
_cell_length_a 8.6300(4)
_cell_length_b 8.9276(3)
_cell_length_c 16.3743(7)
_cell_measurement_reflns_used 2747
_cell_measurement_temperature 293.15
_cell_measurement_theta_max 26.8990
_cell_measurement_theta_min 3.6600
_cell_volume 1251.74(9)
_computing_cell_refinement 'CrysAlisPro 1.171.39.46e (Rigaku OD, 2018)'
_computing_data_collection 'CrysAlisPro 1.171.39.46e (Rigaku OD, 2018)'
_computing_data_reduction 'CrysAlisPro 1.171.39.46e (Rigaku OD, 2018)'
_computing_molecular_graphics 'Olex2 (Dolomanov et al., 2009)'
_computing_publication_material 'Olex2 (Dolomanov et al., 2009)'
_computing_structure_refinement 'ShelXL (Sheldrick, 2015)'
_computing_structure_solution 'ShelXT (Sheldrick, 2015)'
_diffrn_ambient_temperature 293.15
_diffrn_detector 'CCD plate'
_diffrn_detector_area_resol_mean 15.9595
_diffrn_detector_type EosS2
_diffrn_measured_fraction_theta_full 0.996
_diffrn_measured_fraction_theta_max 0.996
_diffrn_measurement_details
;
List of Runs (angles in degrees, time in seconds):

  # Type    Start    End  Width  t~exp~   \w     \q     \k     \f   Frames
#--------------------------------------------------------------------------
  1  \w     -1.00  86.00   1.00   16.31    --   17.16  57.00 150.00   87
  2  \w     -1.00  86.00   1.00   16.31    --   17.16  57.00-120.00   87
  3  \w     -1.00  86.00   1.00   16.31    --   17.16  57.00 -60.00   87
  4  \w    -16.00  58.00   1.00   16.31    --   17.16 -99.00   0.00   74
;
_diffrn_measurement_device 'four-circle diffractometer'
_diffrn_measurement_device_type 'New Gemini, Dual, Cu at home/near, EosS2'
_diffrn_measurement_method '\w scans'
_diffrn_orient_matrix_type 'CrysAlisPro convention (1999,Acta A55,543-557)'
_diffrn_orient_matrix_UB_11 0.0309954000
_diffrn_orient_matrix_UB_12 0.0158922000
_diffrn_orient_matrix_UB_13 -0.0372009000
_diffrn_orient_matrix_UB_21 -0.0768162000
_diffrn_orient_matrix_UB_22 0.0055277000
_diffrn_orient_matrix_UB_23 -0.0209629000
_diffrn_orient_matrix_UB_31 -0.0008615000
_diffrn_orient_matrix_UB_32 0.0776338000
_diffrn_orient_matrix_UB_33 0.0091114000
_diffrn_radiation_monochromator graphite
_diffrn_radiation_probe x-ray
_diffrn_radiation_type MoK\a
_diffrn_radiation_wavelength 0.71073
_diffrn_reflns_av_R_equivalents 0.0421
_diffrn_reflns_av_unetI/netI 0.0756
_diffrn_reflns_Laue_measured_fraction_full 0.996
_diffrn_reflns_Laue_measured_fraction_max 0.996
_diffrn_reflns_limit_h_max 10
_diffrn_reflns_limit_h_min -10
_diffrn_reflns_limit_k_max 11
_diffrn_reflns_limit_k_min -11
_diffrn_reflns_limit_l_max 12
_diffrn_reflns_limit_l_min -20
_diffrn_reflns_number 8017
_diffrn_reflns_point_group_measured_fraction_full 0.950
_diffrn_reflns_point_group_measured_fraction_max 0.936
_diffrn_reflns_theta_full 25.242
_diffrn_reflns_theta_max 26.369
_diffrn_reflns_theta_min 3.391
_diffrn_source 'fine-focus sealed X-ray tube'
_diffrn_source_type 'Enhance (Mo) X-ray Source'
_exptl_absorpt_coefficient_mu 8.117
_exptl_absorpt_correction_T_max 1.00000
_exptl_absorpt_correction_T_min 0.38398
_exptl_absorpt_correction_type multi-scan
_exptl_absorpt_process_details
;
CrysAlisPro 1.171.39.46e (Rigaku Oxford Diffraction, 2018)
Empirical absorption correction using spherical harmonics,
 implemented in SCALE3 ABSPACK scaling algorithm.
;
_exptl_crystal_colour 'light yellow'
_exptl_crystal_colour_modifier light
_exptl_crystal_colour_primary yellow
_exptl_crystal_density_diffrn 2.369
_exptl_crystal_description prism
_exptl_crystal_F_000 848
_exptl_crystal_size_max 0.22
_exptl_crystal_size_mid 0.12
_exptl_crystal_size_min 0.08
_refine_diff_density_max 1.118
_refine_diff_density_min -1.084
_refine_diff_density_rms 0.190
_refine_ls_abs_structure_details
;
 Flack x determined using 1309 quotients [(I+)-(I-)]/[(I+)+(I-)]
 (Parsons, Flack and Wagner, Acta Cryst. B69 (2013) 249-259).
;
_refine_ls_abs_structure_Flack 0.015(13)
_refine_ls_extinction_method none
_refine_ls_goodness_of_fit_ref 0.746
_refine_ls_hydrogen_treatment constr
_refine_ls_matrix_type full
_refine_ls_number_parameters 271
_refine_ls_number_reflns 4795
_refine_ls_number_restraints 1
_refine_ls_restrained_S_all 0.746
_refine_ls_R_factor_all 0.0677
_refine_ls_R_factor_gt 0.0549
_refine_ls_shift/su_max 0.000
_refine_ls_shift/su_mean 0.000
_refine_ls_structure_factor_coef Fsqd
_refine_ls_weighting_details 'w=1/[\s^2^(Fo^2^)+(0.1210P)^2^+14.5620P] where P=(Fo^2^+2Fc^2^)/3'
_refine_ls_weighting_scheme calc
_refine_ls_wR_factor_gt 0.1423
_refine_ls_wR_factor_ref 0.1641
_reflns_Friedel_coverage 0.761
_reflns_Friedel_fraction_full 0.897
_reflns_Friedel_fraction_max 0.867
_reflns_number_gt 4028
_reflns_number_total 4795
_reflns_threshold_expression 'I > 2\s(I)'
_cod_data_source_file d6ce00227g2.cif
_cod_data_source_block cj2-187-3
_cod_database_code 7252070
_shelx_shelxl_version_number 2018/3
_shelx_space_group_comment
;
The symmetry employed for this shelxl refinement is uniquely defined
by the following loop, which should always be used as a source of
symmetry information in preference to the above space-group names.
They are only intended as comments.
;
_shelx_estimated_absorpt_t_max 0.563
_shelx_estimated_absorpt_t_min 0.268
_reflns_odcompleteness_completeness 99.60
_reflns_odcompleteness_iscentric 1
_reflns_odcompleteness_theta 26.32
_olex2_refinement_description
;
1. Fixed Uiso
 At 1.2 times of:
  All C(H) groups, All C(H,H) groups, All N(H) groups, All N(H,H) groups
2.a Ternary CH refined with riding coordinates:
 C2(H2A), C8(H8)
2.b Secondary CH2 refined with riding coordinates:
 N1(H1A,H1B), N5(H5A,H5B), C3(H3C,H3D), C4(H4C,H4D), C5(H5C,H5D), C9(H9A,H9B),
 C10(H10A,H10B), C11(H11A,H11B)
2.c Aromatic/amide H refined with riding coordinates:
 N2(H2), N6(H6)
2.d X=CH2 refined with riding coordinates:
 N3(H3A,H3B), N4(H4A,H4B), N7(H7A,H7B), N8(H8A,H8B)
;
_olex2_date_sample_data_collection 2021-12-30
_olex2_submission_special_instructions 'No special instructions were received'
_oxdiff_exptl_absorpt_empirical_details
;
Empirical correction (ABSPACK) includes:
- Absorption correction using spherical harmonics
- Frame scaling
- Detector area scaling
;
_oxdiff_exptl_absorpt_empirical_full_max 2.049
_oxdiff_exptl_absorpt_empirical_full_min 0.626

loop_
_space_group_symop_operation_xyz
'x, y, z'
'-x, y+1/2, -z'

loop_
_atom_site_label
_atom_site_type_symbol
_atom_site_fract_x
_atom_site_fract_y
_atom_site_fract_z
_atom_site_U_iso_or_equiv
_atom_site_adp_type
_atom_site_occupancy
_atom_site_site_symmetry_order
_atom_site_calc_flag
_atom_site_refinement_flags_posn
_atom_site_refinement_flags_adp
_atom_site_refinement_flags_occupancy
_atom_site_disorder_assembly
_atom_site_disorder_group
Cd1 Cd 0.32381(16) 0.96241(13) 0.24096(8) 0.0393(3) Uani 1 1 d . . . . .
Cd2 Cd 0.20861(16) 0.56184(14) 0.27620(7) 0.0388(3) Uani 1 1 d . . . . .
Br1 Br 0.0706(2) 1.1088(2) 0.19584(14) 0.0528(5) Uani 1 1 d . . . . .
Br2 Br 0.5742(2) 1.0211(2) 0.17293(12) 0.0469(5) Uani 1 1 d . . . . .
Br3 Br -0.0628(2) 0.5235(2) 0.32585(12) 0.0454(5) Uani 1 1 d . . . . .
Br4 Br 0.4686(3) 0.4193(2) 0.31395(14) 0.0571(6) Uani 1 1 d . . . . .
O1 O 0.2775(17) 0.7808(14) 0.3406(8) 0.047(3) Uani 1 1 d . . . . .
O2 O 0.279(2) 0.7240(16) 0.4721(8) 0.053(4) Uani 1 1 d . . . . .
O3 O 0.2554(17) 0.7409(15) 0.1755(8) 0.049(3) Uani 1 1 d . . . . .
O4 O 0.2721(19) 0.7836(15) 0.0447(8) 0.052(4) Uani 1 1 d . . . . .
N1 N 0.4345(16) 1.0346(18) 0.3711(8) 0.039(3) Uani 1 1 d . . . . .
H1A H 0.535264 1.010108 0.376846 0.047 Uiso 1 1 calc R . . . .
H1B H 0.428775 1.133925 0.374468 0.047 Uiso 1 1 calc R . . . .
N2 N 0.1752(18) 1.4582(18) 0.5367(9) 0.044(4) Uani 1 1 d . . . . .
H2 H 0.209233 1.522576 0.504195 0.052 Uiso 1 1 calc R . . . .
N3 N 0.1852(19) 1.6458(17) 0.6323(10) 0.042(4) Uani 1 1 d . . . . .
H3A H 0.175053 1.676732 0.681073 0.051 Uiso 1 1 calc R . . . .
H3B H 0.212362 1.707321 0.596248 0.051 Uiso 1 1 calc R . . . .
N4 N 0.117(2) 1.407(2) 0.6677(10) 0.057(4) Uani 1 1 d . . . . .
H4A H 0.106471 1.437559 0.716561 0.068 Uiso 1 1 calc R . . . .
H4B H 0.099842 1.314973 0.654511 0.068 Uiso 1 1 calc R . . . .
N5 N 0.1293(19) 0.472(2) 0.1449(9) 0.048(4) Uani 1 1 d . . . . .
H5A H 0.132801 0.372477 0.145131 0.058 Uiso 1 1 calc R . . . .
H5B H 0.031169 0.500020 0.128965 0.058 Uiso 1 1 calc R . . . .
N6 N 0.306(2) 0.0849(17) -0.0261(9) 0.044(4) Uani 1 1 d . . . . .
H6 H 0.286439 0.019775 0.009838 0.053 Uiso 1 1 calc R . . . .
N7 N 0.315(2) -0.1091(19) -0.1159(11) 0.055(5) Uani 1 1 d . . . . .
H7A H 0.295058 -0.170919 -0.078401 0.066 Uiso 1 1 calc R . . . .
H7B H 0.328478 -0.141465 -0.164026 0.066 Uiso 1 1 calc R . . . .
N8 N 0.358(2) 0.131(2) -0.1586(10) 0.052(4) Uani 1 1 d . . . . .
H8A H 0.365317 0.225532 -0.148567 0.062 Uiso 1 1 calc R . . . .
H8B H 0.370913 0.097607 -0.206528 0.062 Uiso 1 1 calc R . . . .
C1 C 0.305(2) 0.8087(19) 0.4168(10) 0.035(4) Uani 1 1 d . . . . .
C2 C 0.3641(18) 0.9698(19) 0.4395(10) 0.034(3) Uani 1 1 d . . . . .
H2A H 0.443265 0.964433 0.487835 0.040 Uiso 1 1 calc R . . . .
C3 C 0.229(2) 1.063(2) 0.4605(11) 0.042(4) Uani 1 1 d . . . . .
H3C H 0.170630 1.005373 0.496646 0.050 Uiso 1 1 calc R . . . .
H3D H 0.159802 1.083254 0.410388 0.050 Uiso 1 1 calc R . . . .
C4 C 0.278(2) 1.211(2) 0.5022(10) 0.037(4) Uani 1 1 d . . . . .
H4C H 0.327908 1.193053 0.557824 0.044 Uiso 1 1 calc R . . . .
H4D H 0.353137 1.261560 0.471997 0.044 Uiso 1 1 calc R . . . .
C5 C 0.139(2) 1.3061(19) 0.5042(10) 0.037(4) Uani 1 1 d . . . . .
H5C H 0.069279 1.257567 0.537904 0.044 Uiso 1 1 calc R . . . .
H5D H 0.085061 1.314368 0.448805 0.044 Uiso 1 1 calc R . . . .
C6 C 0.1587(19) 1.503(2) 0.6126(12) 0.039(4) Uani 1 1 d . . . . .
C7 C 0.256(2) 0.7009(19) 0.1018(11) 0.036(4) Uani 1 1 d . . . . .
C8 C 0.2322(19) 0.5313(19) 0.0868(9) 0.035(3) Uani 1 1 d . . . . .
H8 H 0.334438 0.483695 0.100536 0.042 Uiso 1 1 calc R . . . .
C9 C 0.177(2) 0.4947(19) -0.0030(10) 0.039(4) Uani 1 1 d . . . . .
H9A H 0.248733 0.539051 -0.037183 0.046 Uiso 1 1 calc R . . . .
H9B H 0.075228 0.539980 -0.018239 0.046 Uiso 1 1 calc R . . . .
C10 C 0.165(2) 0.3255(19) -0.0210(10) 0.039(4) Uani 1 1 d . . . . .
H10A H 0.087834 0.282474 0.010521 0.047 Uiso 1 1 calc R . . . .
H10B H 0.127883 0.311236 -0.078825 0.047 Uiso 1 1 calc R . . . .
C11 C 0.315(2) 0.242(2) -0.0009(12) 0.042(4) Uani 1 1 d . . . . .
H11A H 0.395225 0.291651 -0.027824 0.050 Uiso 1 1 calc R . . . .
H11B H 0.346568 0.247348 0.057981 0.050 Uiso 1 1 calc R . . . .
C12 C 0.326(2) 0.036(2) -0.0996(10) 0.037(4) Uani 1 1 d . . . . .

loop_
_atom_site_aniso_label
_atom_site_aniso_U_11
_atom_site_aniso_U_22
_atom_site_aniso_U_33
_atom_site_aniso_U_23
_atom_site_aniso_U_13
_atom_site_aniso_U_12
Cd1 0.0518(7) 0.0331(7) 0.0354(6) 0.0006(5) 0.0146(5) -0.0022(6)
Cd2 0.0523(7) 0.0333(7) 0.0327(6) -0.0001(5) 0.0130(5) -0.0030(6)
Br1 0.0526(11) 0.0473(11) 0.0584(12) 0.0144(9) 0.0069(9) 0.0008(9)
Br2 0.0529(10) 0.0478(12) 0.0436(9) -0.0021(8) 0.0202(8) -0.0037(8)
Br3 0.0489(10) 0.0428(11) 0.0469(10) 0.0006(8) 0.0147(8) 0.0008(8)
Br4 0.0574(12) 0.0528(12) 0.0624(12) 0.0117(10) 0.0127(10) 0.0080(10)
O1 0.074(9) 0.027(6) 0.040(7) -0.005(5) 0.009(6) -0.004(6)
O2 0.089(11) 0.036(7) 0.039(7) 0.005(6) 0.022(7) -0.011(7)
O3 0.080(10) 0.036(7) 0.033(7) -0.009(5) 0.019(6) 0.000(7)
O4 0.083(10) 0.039(7) 0.035(7) 0.010(6) 0.012(7) -0.027(7)
N1 0.043(7) 0.044(8) 0.032(7) -0.006(6) 0.014(6) -0.003(7)
N2 0.064(9) 0.026(7) 0.042(8) 0.003(7) 0.011(7) -0.010(8)
N3 0.059(10) 0.023(7) 0.046(9) 0.004(6) 0.012(8) -0.002(7)
N4 0.079(12) 0.049(10) 0.046(9) -0.003(8) 0.018(9) -0.001(9)
N5 0.060(9) 0.039(8) 0.050(9) 0.008(8) 0.023(7) -0.007(8)
N6 0.076(11) 0.027(8) 0.031(7) -0.002(6) 0.013(7) 0.010(7)
N7 0.086(13) 0.029(8) 0.052(10) -0.007(7) 0.018(9) -0.006(8)
N8 0.076(12) 0.040(9) 0.040(9) 0.005(7) 0.007(8) -0.006(9)
C1 0.045(10) 0.034(9) 0.028(8) -0.009(7) 0.008(7) -0.007(7)
C2 0.035(8) 0.026(7) 0.039(8) 0.004(7) 0.003(7) -0.005(7)
C3 0.037(8) 0.043(9) 0.046(9) -0.003(9) 0.015(7) -0.002(8)
C4 0.035(8) 0.047(10) 0.029(8) -0.008(8) 0.004(7) 0.000(8)
C5 0.057(11) 0.028(8) 0.025(8) 0.001(6) 0.002(8) 0.002(8)
C6 0.029(7) 0.039(10) 0.048(10) -0.003(8) 0.002(7) -0.008(7)
C7 0.035(9) 0.032(9) 0.043(9) -0.006(8) 0.014(7) 0.000(7)
C8 0.040(8) 0.033(8) 0.031(8) -0.002(7) 0.003(6) 0.003(7)
C9 0.053(10) 0.037(9) 0.028(7) 0.000(7) 0.013(7) 0.004(8)
C10 0.060(11) 0.027(9) 0.030(8) 0.001(7) 0.002(8) -0.005(8)
C11 0.052(11) 0.033(9) 0.042(9) -0.006(8) 0.010(8) -0.010(8)
C12 0.046(9) 0.033(9) 0.033(8) 0.005(7) -0.002(7) 0.003(8)

loop_
_atom_type_symbol
_atom_type_description
_atom_type_scat_dispersion_real
_atom_type_scat_dispersion_imag
_atom_type_scat_source
C C 0.0033 0.0016 'International Tables Vol C Tables 4.2.6.8 and 6.1.1.4'
H H 0.0000 0.0000 'International Tables Vol C Tables 4.2.6.8 and 6.1.1.4'
Br Br -0.2901 2.4595 'International Tables Vol C Tables 4.2.6.8 and 6.1.1.4'
Cd Cd -0.8075 1.2024 'International Tables Vol C Tables 4.2.6.8 and 6.1.1.4'
N N 0.0061 0.0033 'International Tables Vol C Tables 4.2.6.8 and 6.1.1.4'
O O 0.0106 0.0060 'International Tables Vol C Tables 4.2.6.8 and 6.1.1.4'

loop_
_geom_angle_atom_site_label_1
_geom_angle_atom_site_label_2
_geom_angle_atom_site_label_3
_geom_angle
_geom_angle_site_symmetry_1
_geom_angle_site_symmetry_3
_geom_angle_publ_flag
Br1 Cd1 Br2 119.66(8) . . ?
O1 Cd1 Br1 109.6(4) . . ?
O1 Cd1 Br2 130.7(4) . . ?
O3 Cd1 Br1 98.3(4) . . ?
O3 Cd1 Br2 98.8(4) . . ?
O3 Cd1 O1 71.1(4) . . ?
O3 Cd1 N1 136.3(5) . . ?
N1 Cd1 Br1 111.2(4) . . ?
N1 Cd1 Br2 93.9(3) . . ?
N1 Cd1 O1 69.1(5) . . ?
Br4 Cd2 Br3 130.53(8) . . ?
O1 Cd2 Br3 99.4(4) . . ?
O1 Cd2 Br4 98.3(4) . . ?
O1 Cd2 O3 71.5(5) . . ?
O1 Cd2 N5 139.5(5) . . ?
O3 Cd2 Br3 123.1(4) . . ?
O3 Cd2 Br4 106.3(4) . . ?
N5 Cd2 Br3 94.1(4) . . ?
N5 Cd2 Br4 101.5(4) . . ?
N5 Cd2 O3 69.1(5) . . ?
Cd2 O1 Cd1 109.1(5) . . ?
C1 O1 Cd1 121.2(11) . . ?
C1 O1 Cd2 129.4(12) . . ?
Cd1 O3 Cd2 108.3(5) . . ?
C7 O3 Cd1 131.5(12) . . ?
C7 O3 Cd2 119.8(11) . . ?
Cd1 N1 H1A 108.4 . . ?
Cd1 N1 H1B 108.4 . . ?
H1A N1 H1B 107.4 . . ?
C2 N1 Cd1 115.6(10) . . ?
C2 N1 H1A 108.4 . . ?
C2 N1 H1B 108.4 . . ?
C5 N2 H2 117.6 . . ?
C6 N2 H2 117.6 . . ?
C6 N2 C5 124.9(15) . . ?
H3A N3 H3B 120.0 . . ?
C6 N3 H3A 120.0 . . ?
C6 N3 H3B 120.0 . . ?
H4A N4 H4B 120.0 . . ?
C6 N4 H4A 120.0 . . ?
C6 N4 H4B 120.0 . . ?
Cd2 N5 H5A 109.7 . . ?
Cd2 N5 H5B 109.7 . . ?
H5A N5 H5B 108.2 . . ?
C8 N5 Cd2 110.0(11) . . ?
C8 N5 H5A 109.7 . . ?
C8 N5 H5B 109.7 . . ?
C11 N6 H6 117.6 . . ?
C12 N6 H6 117.6 . . ?
C12 N6 C11 124.7(16) . . ?
H7A N7 H7B 120.0 . . ?
C12 N7 H7A 120.0 . . ?
C12 N7 H7B 120.0 . . ?
H8A N8 H8B 120.0 . . ?
C12 N8 H8A 120.0 . . ?
C12 N8 H8B 120.0 . . ?
O1 C1 C2 115.7(15) . . ?
O2 C1 O1 125.5(16) . . ?
O2 C1 C2 118.7(14) . . ?
N1 C2 C1 109.8(13) . . ?
N1 C2 H2A 108.9 . . ?
N1 C2 C3 111.4(14) . . ?
C1 C2 H2A 108.9 . . ?
C3 C2 C1 108.8(14) . . ?
C3 C2 H2A 108.9 . . ?
C2 C3 H3C 108.9 . . ?
C2 C3 H3D 108.9 . . ?
C2 C3 C4 113.5(14) . . ?
H3C C3 H3D 107.7 . . ?
C4 C3 H3C 108.9 . . ?
C4 C3 H3D 108.9 . . ?
C3 C4 H4C 109.9 . . ?
C3 C4 H4D 109.9 . . ?
H4C C4 H4D 108.3 . . ?
C5 C4 C3 109.0(14) . . ?
C5 C4 H4C 109.9 . . ?
C5 C4 H4D 109.9 . . ?
N2 C5 H5C 108.8 . . ?
N2 C5 H5D 108.8 . . ?
C4 C5 N2 113.7(16) . . ?
C4 C5 H5C 108.8 . . ?
C4 C5 H5D 108.8 . . ?
H5C C5 H5D 107.7 . . ?
N3 C6 N2 118.7(18) . . ?
N4 C6 N2 120.8(17) . . ?
N4 C6 N3 120.5(18) . . ?
O3 C7 C8 114.5(15) . . ?
O4 C7 O3 125.5(16) . . ?
O4 C7 C8 120.0(15) . . ?
N5 C8 C7 109.0(15) . . ?
N5 C8 H8 107.1 . . ?
N5 C8 C9 113.8(14) . . ?
C7 C8 H8 107.1 . . ?
C9 C8 C7 112.5(14) . . ?
C9 C8 H8 107.1 . . ?
C8 C9 H9A 108.8 . . ?
C8 C9 H9B 108.8 . . ?
C8 C9 C10 113.6(14) . . ?
H9A C9 H9B 107.7 . . ?
C10 C9 H9A 108.8 . . ?
C10 C9 H9B 108.8 . . ?
C9 C10 H10A 108.7 . . ?
C9 C10 H10B 108.7 . . ?
H10A C10 H10B 107.6 . . ?
C11 C10 C9 114.2(16) . . ?
C11 C10 H10A 108.7 . . ?
C11 C10 H10B 108.7 . . ?
N6 C11 C10 113.7(15) . . ?
N6 C11 H11A 108.8 . . ?
N6 C11 H11B 108.8 . . ?
C10 C11 H11A 108.8 . . ?
C10 C11 H11B 108.8 . . ?
H11A C11 H11B 107.7 . . ?
N6 C12 N7 119.8(18) . . ?
N6 C12 N8 120.9(18) . . ?
N7 C12 N8 119.3(18) . . ?

loop_
_geom_bond_atom_site_label_1
_geom_bond_atom_site_label_2
_geom_bond_distance
_geom_bond_site_symmetry_2
_geom_bond_publ_flag
Cd1 Br1 2.574(2) . ?
Cd1 Br2 2.605(2) . ?
Cd1 O1 2.369(13) . ?
Cd1 O3 2.291(13) . ?
Cd1 N1 2.315(13) . ?
Cd2 Br3 2.596(2) . ?
Cd2 Br4 2.586(2) . ?
Cd2 O1 2.265(12) . ?
Cd2 O3 2.367(13) . ?
Cd2 N5 2.316(16) . ?
O1 C1 1.27(2) . ?
O2 C1 1.22(2) . ?
O3 C7 1.26(2) . ?
O4 C7 1.21(2) . ?
N1 H1A 0.8900 . ?
N1 H1B 0.8900 . ?
N1 C2 1.46(2) . ?
N2 H2 0.8600 . ?
N2 C5 1.48(2) . ?
N2 C6 1.33(2) . ?
N3 H3A 0.8600 . ?
N3 H3B 0.8600 . ?
N3 C6 1.33(2) . ?
N4 H4A 0.8600 . ?
N4 H4B 0.8600 . ?
N4 C6 1.33(3) . ?
N5 H5A 0.8900 . ?
N5 H5B 0.8900 . ?
N5 C8 1.48(2) . ?
N6 H6 0.8600 . ?
N6 C11 1.46(2) . ?
N6 C12 1.31(2) . ?
N7 H7A 0.8600 . ?
N7 H7B 0.8600 . ?
N7 C12 1.32(2) . ?
N8 H8A 0.8600 . ?
N8 H8B 0.8600 . ?
N8 C12 1.34(2) . ?
C1 C2 1.56(2) . ?
C2 H2A 0.9800 . ?
C2 C3 1.51(2) . ?
C3 H3C 0.9700 . ?
C3 H3D 0.9700 . ?
C3 C4 1.53(3) . ?
C4 H4C 0.9700 . ?
C4 H4D 0.9700 . ?
C4 C5 1.47(3) . ?
C5 H5C 0.9700 . ?
C5 H5D 0.9700 . ?
C7 C8 1.54(2) . ?
C8 H8 0.9800 . ?
C8 C9 1.52(2) . ?
C9 H9A 0.9700 . ?
C9 H9B 0.9700 . ?
C9 C10 1.54(2) . ?
C10 H10A 0.9700 . ?
C10 H10B 0.9700 . ?
C10 C11 1.49(3) . ?
C11 H11A 0.9700 . ?
C11 H11B 0.9700 . ?

loop_
_geom_hbond_atom_site_label_D
_geom_hbond_atom_site_label_H
_geom_hbond_atom_site_label_A
_geom_hbond_distance_DH
_geom_hbond_distance_HA
_geom_hbond_distance_DA
_geom_hbond_angle_DHA
_geom_hbond_site_symmetry_A
_geom_hbond_publ_flag
N1 H1B Br4 0.89 2.77 3.581(17) 152.0 1_565 yes
N2 H2 O2 0.86 1.99 2.79(2) 155.0 1_565 yes
N3 H3B O2 0.86 2.19 2.92(2) 143.9 1_565 yes
N4 H4A Br1 0.86 2.70 3.428(18) 143.5 2_556 yes
N4 H4B Br3 0.86 2.65 3.462(19) 158.7 2_556 yes
N5 H5A Br1 0.89 2.57 3.402(17) 155.0 1_545 yes
N6 H6 O4 0.86 2.19 2.96(2) 148.4 1_545 yes
N7 H7A O4 0.86 2.09 2.87(2) 150.0 1_545 yes
N7 H7B Br2 0.86 3.14 3.592(17) 115.6 2_635 yes
N8 H8A Br2 0.86 2.73 3.544(17) 158.6 2_645 yes
N8 H8B Br4 0.86 2.86 3.638(18) 152.1 2_645 yes
